data_1572612
loop_
_publ_author_name
'Garc\'ia-Hern\'an, Andrea'
'Aguilar-Galindo, Fernando'
'Castillo, Oscar'
'Amo-Ochoa, Pilar'

_publ_section_title
;
 1D Zn(ii)/2D Cu(i) halogen pyridyl coordination polymers. Band gap
 engineering by DFT for predicting more efficient photocatalysts in water
 treatment
;
_journal_issue 22
_journal_name_full 'Catalysis Science &amp; Technology'
_journal_page_first 6573
_journal_page_last 6583
_journal_paper_doi 10.1039/D4CY00969J
_journal_volume 14
_journal_year 2024
_chemical_formula_iupac '[Zr6(C9H11NO2)8(OH)4(O)4(OH2)8]Cl12.16.5(H2O)'
_chemical_formula_moiety 'C72 H108 Cl12 N8 O32 Zr6, 16.5(H2 O)'
_chemical_formula_sum 'C72 H141 Cl12 N8 O48.5 Zr6'
_chemical_formula_weight 2867.64
_chemical_name_systematic
'bis[Octa(mu-L-phenylalanine-kO:kO')tetra(mu3-3-hydroxido)tetra(mu3-oxido)Hexazirconium]dodecachloride-water (1/16.5)'
_space_group_crystal_system cubic
_space_group_IT_number 197
_space_group_name_Hall 'I 2 2 3'
_space_group_name_H-M_alt 'I 2 3'
_atom_sites_solution_hydrogens mixed
_audit_creation_method SHELXL-2014/7
_audit_update_record
;
2024-04-24 deposited with the CCDC.	2024-09-16 downloaded from the CCDC.
;
_cell_angle_alpha 90
_cell_angle_beta 90
_cell_angle_gamma 90
_cell_formula_units_Z 6
_cell_length_a 26.0034(3)
_cell_length_b 26.0034(3)
_cell_length_c 26.0034(3)
_cell_measurement_reflns_used 14906
_cell_measurement_temperature 150(2)
_cell_measurement_theta_max 25.218
_cell_measurement_theta_min 2.215
_cell_volume 17582.9(4)
_computing_structure_refinement 'SHELXL-2018/3 (Sheldrick, 2018)'
_diffrn_ambient_temperature 150(2)
_diffrn_detector 'CCD plate'
_diffrn_detector_type Atlas
_diffrn_measured_fraction_theta_full 0.999
_diffrn_measured_fraction_theta_max 0.999
_diffrn_measurement_device 'four-circle diffractometer'
_diffrn_measurement_device_type 'SuperNova, Single source at offset, Atlas'
_diffrn_radiation_monochromator mirror
_diffrn_radiation_probe x-ray
_diffrn_radiation_type MoK\a
_diffrn_radiation_wavelength 0.71073
_diffrn_reflns_av_R_equivalents 0.2129
_diffrn_reflns_av_unetI/netI 0.3844
_diffrn_reflns_Laue_measured_fraction_full 0.999
_diffrn_reflns_Laue_measured_fraction_max 0.999
_diffrn_reflns_limit_h_max 31
_diffrn_reflns_limit_h_min -30
_diffrn_reflns_limit_k_max 31
_diffrn_reflns_limit_k_min -29
_diffrn_reflns_limit_l_max 30
_diffrn_reflns_limit_l_min -31
_diffrn_reflns_number 14906
_diffrn_reflns_point_group_measured_fraction_full 0.999
_diffrn_reflns_point_group_measured_fraction_max 0.999
_diffrn_reflns_theta_full 25.218
_diffrn_reflns_theta_max 25.218
_diffrn_reflns_theta_min 2.215
_diffrn_source 'micro-focus sealed X-ray tube'
_diffrn_source_type 'SuperNova (Cu) X-ray Source'
_exptl_absorpt_coefficient_mu 0.859
_exptl_absorpt_correction_T_max 0.960
_exptl_absorpt_correction_T_min 0.945
_exptl_absorpt_correction_type multi-scan
_exptl_absorpt_process_details
;
CrysAlisPro 1.171.38.41 (Rigaku Oxford Diffraction, 2015)
Empirical absorption correction using spherical harmonics,
 implemented in SCALE3 ABSPACK scaling algorithm.
;
_exptl_crystal_colour colourless
_exptl_crystal_density_diffrn 1.625
_exptl_crystal_description prism
_exptl_crystal_F_000 8766
_exptl_crystal_size_max 0.11
_exptl_crystal_size_mid 0.05
_exptl_crystal_size_min 0.05
_refine_diff_density_max 0.545
_refine_diff_density_min -0.644
_refine_diff_density_rms 0.108
_refine_ls_abs_structure_details
;
 Flack x determined using 775 quotients [(I+)-(I-)]/[(I+)+(I-)]
 (Parsons, Flack and Wagner, Acta Cryst. B69 (2013) 249-259).
;
_refine_ls_abs_structure_Flack -0.01(9)
_refine_ls_extinction_method none
_refine_ls_goodness_of_fit_ref 0.643
_refine_ls_hydrogen_treatment constr
_refine_ls_matrix_type full
_refine_ls_number_parameters 306
_refine_ls_number_reflns 14906
_refine_ls_number_restraints 102
_refine_ls_restrained_S_all 0.649
_refine_ls_R_factor_all 0.1704
_refine_ls_R_factor_gt 0.0509
_refine_ls_shift/su_max 0.000
_refine_ls_shift/su_mean 0.000
_refine_ls_structure_factor_coef Fsqd
_refine_ls_weighting_details 'w=1/[\s^2^(Fo^2^)+(0.0139P)^2^] where P=(Fo^2^+2Fc^2^)/3'
_refine_ls_weighting_scheme calc
_refine_ls_wR_factor_gt 0.0795
_refine_ls_wR_factor_ref 0.0906
_reflns_Friedel_coverage 0.866
_reflns_Friedel_fraction_full 1.000
_reflns_Friedel_fraction_max 1.000
_reflns_number_gt 4961
_reflns_number_total 14906
_reflns_threshold_expression 'I > 2\s(I)'
_cod_data_source_file d4cy00969j2.cif
_cod_data_source_block ZrPhe
_cod_depositor_comments 'Adding full bibliography for 1572610--1572614.cif.'
_cod_original_cell_volume 17582.9(6)
_cod_database_code 1572612
_shelx_space_group_comment
;
The symmetry employed for this shelxl refinement is uniquely defined
by the following loop, which should always be used as a source of
symmetry information in preference to the above space-group names.
They are only intended as comments.
;
_platon_squeeze_void_probe_radius 1.20

loop_
_space_group_symop_operation_xyz
'x, y, z'
'-x, -y, z'
'x, -y, -z'
'-x, y, -z'
'z, x, y'
'y, z, x'
'-z, -x, y'
'-y, z, -x'
'z, -x, -y'
'-y, -z, x'
'-z, x, -y'
'y, -z, -x'
'x+1/2, y+1/2, z+1/2'
'-x+1/2, -y+1/2, z+1/2'
'x+1/2, -y+1/2, -z+1/2'
'-x+1/2, y+1/2, -z+1/2'
'z+1/2, x+1/2, y+1/2'
'y+1/2, z+1/2, x+1/2'
'-z+1/2, -x+1/2, y+1/2'
'-y+1/2, z+1/2, -x+1/2'
'z+1/2, -x+1/2, -y+1/2'
'-y+1/2, -z+1/2, x+1/2'
'-z+1/2, x+1/2, -y+1/2'
'y+1/2, -z+1/2, -x+1/2'

loop_
_atom_site_label
_atom_site_type_symbol
_atom_site_fract_x
_atom_site_fract_y
_atom_site_fract_z
_atom_site_U_iso_or_equiv
_atom_site_adp_type
_atom_site_occupancy
_atom_site_site_symmetry_order
_atom_site_calc_flag
_atom_site_refinement_flags_posn
_atom_site_refinement_flags_adp
_atom_site_refinement_flags_occupancy
_atom_site_disorder_assembly
_atom_site_disorder_group
Zr1 Zr 0.09607(6) 0.500000 0.000000 0.0151(5) Uani 1 2 d S T P . .
Zr2 Zr 0.000000 0.500000 -0.09609(6) 0.0146(5) Uani 1 2 d S T P . .
Zr3 Zr 0.000000 0.59515(6) 0.000000 0.0149(5) Uani 1 2 d S T P . .
O1W O 0.1534(3) 0.5013(5) -0.0608(3) 0.025(2) Uani 1 1 d . . . . .
H1WA H 0.159820 0.472090 -0.076760 0.038 Uiso 1 1 d . U . . .
H1WB H 0.181930 0.515500 -0.059460 0.038 Uiso 1 1 d . U . . .
O2W O -0.0615(3) 0.5010(5) -0.1537(3) 0.029(2) Uani 1 1 d . . . . .
H2WA H -0.071680 0.473010 -0.167430 0.044 Uiso 1 1 d . U . . .
H2WB H -0.047630 0.517560 -0.177830 0.044 Uiso 1 1 d . U . . .
O18 O 0.1334(3) 0.4223(3) 0.0016(7) 0.028(2) Uani 1 1 d . . . . .
O19 O 0.0719(3) 0.3617(3) -0.0022(6) 0.0159(19) Uani 1 1 d . . . . .
C11 C 0.1179(5) 0.3759(5) 0.0000(11) 0.030(3) Uani 1 1 d . U . . .
C12 C 0.1577(4) 0.3329(5) 0.0053(9) 0.028(4) Uani 1 1 d . . . . .
H12 H 0.147806 0.302388 -0.015858 0.034 Uiso 0.5 1 calc R U P A 1
H12A H 0.147873 0.303245 -0.017077 0.034 Uiso 0.5 1 calc R U P B 2
N13 N 0.2088(3) 0.3526(4) -0.0103(7) 0.043(5) Uani 1 1 d . . . . .
H13A H 0.206246 0.368092 -0.041583 0.052 Uiso 1 1 calc R U . . .
H13B H 0.231392 0.325938 -0.012316 0.052 Uiso 1 1 calc R U . . .
H13C H 0.220084 0.375737 0.013334 0.052 Uiso 1 1 calc R U . . .
C14A C 0.158(2) 0.320(2) 0.062(2) 0.015(14) Uiso 0.5 1 d . . P C 1
H14A H 0.123042 0.309031 0.070915 0.018 Uiso 0.5 1 calc R U P C 1
H14B H 0.165281 0.352049 0.080529 0.018 Uiso 0.5 1 calc R U P C 1
C15A C 0.1958(12) 0.2778(11) 0.0850(13) 0.017(9) Uiso 0.5 1 d D . P C 1
C16A C 0.1852(16) 0.2264(13) 0.0685(17) 0.032(12) Uiso 0.5 1 d D . P C 1
H16A H 0.157630 0.218578 0.045842 0.039 Uiso 0.5 1 calc R U P C 1
C17A C 0.2174(17) 0.1889(19) 0.087(2) 0.074(17) Uiso 0.5 1 d D . P C 1
H17A H 0.209815 0.153751 0.081025 0.089 Uiso 0.5 1 calc R U P C 1
C18A C 0.2602(13) 0.2019(14) 0.1151(13) 0.033(10) Uiso 0.5 1 d D . P C 1
H18A H 0.282763 0.174976 0.125009 0.040 Uiso 0.5 1 calc R U P C 1
C19A C 0.2730(15) 0.2511(15) 0.1296(15) 0.071(13) Uiso 0.5 1 d D . P C 1
H19A H 0.302062 0.258270 0.150497 0.086 Uiso 0.5 1 calc R U P C 1
C20A C 0.2395(14) 0.2908(16) 0.1112(16) 0.070(15) Uiso 0.5 1 d D . P C 1
H20A H 0.247686 0.325865 0.117146 0.084 Uiso 0.5 1 calc R U P C 1
C14B C 0.160(4) 0.315(4) 0.063(4) 0.11(4) Uiso 0.5 1 d . . P C 2
H14C H 0.124761 0.310723 0.076735 0.131 Uiso 0.5 1 calc R U P C 2
H14D H 0.177870 0.341390 0.084091 0.131 Uiso 0.5 1 calc R U P C 2
C15B C 0.1895(12) 0.2635(13) 0.0653(14) 0.029(10) Uiso 0.5 1 d D . P C 2
C16B C 0.1687(16) 0.2147(14) 0.0563(17) 0.056(15) Uiso 0.5 1 d D . P C 2
H16B H 0.136684 0.211241 0.039083 0.068 Uiso 0.5 1 calc R U P C 2
C17B C 0.1947(16) 0.1722(17) 0.0723(19) 0.090(18) Uiso 0.5 1 d D . P C 2
H17B H 0.181372 0.138371 0.068945 0.108 Uiso 0.5 1 calc R U P C 2
C18B C 0.2411(14) 0.1824(13) 0.0935(15) 0.035(10) Uiso 0.5 1 d D . P C 2
H18B H 0.259043 0.153080 0.105780 0.041 Uiso 0.5 1 calc R U P C 2
C19B C 0.2657(16) 0.2270(14) 0.1001(16) 0.061(15) Uiso 0.5 1 d D . P C 2
H19B H 0.300546 0.228433 0.111115 0.073 Uiso 0.5 1 calc R U P C 2
C20B C 0.2366(11) 0.2727(13) 0.0895(12) 0.027(10) Uiso 0.5 1 d D . P C 2
H20B H 0.248255 0.306249 0.098138 0.033 Uiso 0.5 1 calc R U P C 2
O28 O 0.0021(6) 0.6386(3) -0.0720(3) 0.020(2) Uani 1 1 d . . . . .
O29 O -0.0026(6) 0.5773(3) -0.1334(3) 0.027(2) Uani 1 1 d . . . . .
C21 C -0.0016(10) 0.6237(5) -0.1187(5) 0.029(3) Uani 1 1 d . . . . .
C22 C -0.0081(7) 0.6659(5) -0.1578(4) 0.016(4) Uani 1 1 d . U . . .
H22 H 0.011987 0.696956 -0.147211 0.019 Uiso 0.5 1 calc R U P D 1
H22A H 0.015109 0.694751 -0.147375 0.019 Uiso 0.5 1 calc R U P E 2
N23 N 0.0100(6) 0.6472(4) -0.2091(3) 0.042(4) Uani 1 1 d . U . . .
H23A H 0.012236 0.674213 -0.231232 0.050 Uiso 1 1 calc R U . . .
H23B H -0.012620 0.623668 -0.221581 0.050 Uiso 1 1 calc R U . . .
H23C H 0.041541 0.632395 -0.205574 0.050 Uiso 1 1 calc R U . . .
C24A C -0.0702(17) 0.680(2) -0.161(2) 0.052(19) Uiso 0.5 1 d . . P F 1
H24A H -0.081687 0.689027 -0.125667 0.063 Uiso 0.5 1 calc R U P F 1
H24B H -0.088742 0.648437 -0.170926 0.063 Uiso 0.5 1 calc R U P F 1
C25A C -0.0871(12) 0.7207(11) -0.1946(11) 0.012(8) Uiso 0.5 1 d D . P F 1
C26A C -0.0704(17) 0.7722(12) -0.1858(16) 0.028(11) Uiso 0.5 1 d D . P F 1
H26A H -0.048626 0.779354 -0.157363 0.034 Uiso 0.5 1 calc R U P F 1
C27A C -0.085(2) 0.8119(18) -0.2179(18) 0.066(17) Uiso 0.5 1 d D . P F 1
H27A H -0.076358 0.846813 -0.211840 0.079 Uiso 0.5 1 calc R U P F 1
C28A C -0.1146(14) 0.7966(14) -0.2597(14) 0.032(10) Uiso 0.5 1 d D . P F 1
H28A H -0.125455 0.823122 -0.282325 0.038 Uiso 0.5 1 calc R U P F 1
C29A C -0.1298(15) 0.7472(14) -0.2727(14) 0.064(12) Uiso 0.5 1 d D . P F 1
H29A H -0.149707 0.739838 -0.302404 0.076 Uiso 0.5 1 calc R U P F 1
C30A C -0.1132(14) 0.7084(13) -0.2375(12) 0.049(12) Uiso 0.5 1 d D . P F 1
H30A H -0.120727 0.673327 -0.244619 0.059 Uiso 0.5 1 calc R U P F 1
C24B C -0.0567(16) 0.6844(18) -0.1570(19) 0.021(12) Uiso 0.5 1 d . . P F 2
H24C H -0.065826 0.692766 -0.120958 0.025 Uiso 0.5 1 calc R U P F 2
H24D H -0.080289 0.656834 -0.168607 0.025 Uiso 0.5 1 calc R U P F 2
C25B C -0.0664(14) 0.7344(12) -0.1918(12) 0.027(10) Uiso 0.5 1 d D . P F 2
C26B C -0.0566(17) 0.7825(14) -0.1708(16) 0.053(14) Uiso 0.5 1 d D . P F 2
H26B H -0.037466 0.784612 -0.139779 0.064 Uiso 0.5 1 calc R U P F 2
C27B C -0.073(2) 0.827(2) -0.193(2) 0.15(3) Uiso 0.5 1 d D . P F 2
H27B H -0.071083 0.860237 -0.178242 0.183 Uiso 0.5 1 calc R U P F 2
C28B C -0.0937(16) 0.8168(13) -0.2401(16) 0.035(10) Uiso 0.5 1 d D . P F 2
H28B H -0.100460 0.847100 -0.259263 0.042 Uiso 0.5 1 calc R U P F 2
C29B C -0.107(2) 0.7738(17) -0.266(2) 0.10(2) Uiso 0.5 1 d D . P F 2
H29B H -0.125129 0.773595 -0.297401 0.118 Uiso 0.5 1 calc R U P F 2
C30B C -0.0890(14) 0.7278(16) -0.2397(13) 0.050 Uiso 0.5 1 d D U P F 2
H30B H -0.092715 0.694671 -0.254707 0.060 Uiso 0.5 1 calc R U P F 2
Cl1A Cl 0.1851(4) 0.4096(4) 0.8763(4) 0.038(3) Uani 0.5 1 d . . P G 1
Cl1B Cl 0.1566(3) 0.3960(4) 0.8864(4) 0.029(3) Uani 0.5 1 d . . P H 2
Cl2A Cl 0.1231(4) 0.5908(4) 0.8160(4) 0.041(3) Uani 0.5 1 d . . P I 1
Cl2B Cl 0.1135(4) 0.6043(4) 0.8447(3) 0.029(3) Uani 0.5 1 d . . P J 2
Cl3 Cl 0.06790(14) 0.43242(14) 0.75012(16) 0.0359(10) Uani 1 1 d . . . . .
O3W O 0.1907(3) 0.5003(8) 0.8092(3) 0.065(3) Uani 1 1 d . . . . .
H3WA H 0.179650 0.475530 0.827060 0.098 Uiso 1 1 d . U . . .
H3WB H 0.172680 0.526000 0.818340 0.098 Uiso 1 1 d . U . . .
O1A O 0.0396(10) 0.5405(11) 0.0387(10) 0.016(3) Uiso 0.5 1 d . . P K 1
O2A O 0.0572(10) 0.5513(10) -0.0567(10) 0.021(3) Uiso 0.5 1 d . . P K 1
H2A H 0.082690 0.561690 -0.080920 0.025 Uiso 0.5 1 d . U P L 1
O1B O 0.0563(10) 0.5507(10) 0.0557(10) 0.021(3) Uiso 0.5 1 d . . P K 2
H1B H 0.075690 0.573120 0.074600 0.025 Uiso 0.5 1 d . U P M 2
O2B O 0.0410(11) 0.5419(11) -0.0414(11) 0.016(3) Uiso 0.5 1 d . . P K 2

loop_
_atom_site_aniso_label
_atom_site_aniso_U_11
_atom_site_aniso_U_22
_atom_site_aniso_U_33
_atom_site_aniso_U_23
_atom_site_aniso_U_13
_atom_site_aniso_U_12
Zr1 0.0133(10) 0.0165(10) 0.0153(10) 0.001(2) 0.000 0.000
Zr2 0.0146(10) 0.0159(10) 0.0132(10) 0.000 0.000 0.003(2)
Zr3 0.0155(10) 0.0136(10) 0.0157(10) 0.000 -0.003(2) 0.000
O1W 0.018(5) 0.031(5) 0.026(5) 0.004(10) 0.004(4) 0.010(9)
O2W 0.032(5) 0.031(5) 0.025(5) -0.012(9) -0.004(4) -0.013(10)
O18 0.018(5) 0.013(5) 0.053(6) 0.011(10) -0.001(10) -0.004(4)
O19 0.009(4) 0.017(5) 0.021(5) -0.001(8) -0.004(9) 0.003(4)
C11 0.031(7) 0.031(7) 0.027(7) -0.009(10) 0.000(10) 0.008(6)
C12 0.018(7) 0.017(7) 0.049(11) -0.012(12) -0.001(13) 0.003(6)
N13 0.016(6) 0.020(6) 0.092(15) -0.001(10) 0.007(9) 0.003(6)
O28 0.023(5) 0.025(5) 0.013(4) 0.003(4) 0.002(10) -0.004(9)
O29 0.048(6) 0.013(5) 0.021(5) -0.001(4) 0.017(10) 0.009(10)
C21 0.027(9) 0.031(9) 0.029(8) -0.001(7) -0.013(16) 0.006(17)
C22 0.022(9) 0.012(6) 0.014(6) -0.001(5) 0.001(7) -0.001(7)
N23 0.093(13) 0.018(6) 0.014(6) 0.004(5) 0.007(9) -0.002(9)
Cl1A 0.050(7) 0.037(7) 0.028(6) 0.006(5) 0.008(6) 0.014(6)
Cl1B 0.032(7) 0.025(6) 0.029(6) -0.005(5) -0.001(5) 0.007(5)
Cl2A 0.024(6) 0.042(7) 0.058(8) 0.019(6) 0.002(6) -0.001(5)
Cl2B 0.037(7) 0.026(6) 0.025(6) -0.002(5) -0.002(5) -0.001(5)
Cl3 0.048(3) 0.041(2) 0.019(2) 0.000(2) 0.004(3) 0.005(2)
O3W 0.020(5) 0.152(10) 0.024(5) 0.018(14) 0.002(4) 0.027(13)

loop_
_atom_type_symbol
_atom_type_description
_atom_type_scat_dispersion_real
_atom_type_scat_dispersion_imag
_atom_type_scat_source
C C 0.0033 0.0016 'International Tables Vol C Tables 4.2.6.8 and 6.1.1.4'
H H 0.0000 0.0000 'International Tables Vol C Tables 4.2.6.8 and 6.1.1.4'
Cl Cl 0.1484 0.1585 'International Tables Vol C Tables 4.2.6.8 and 6.1.1.4'
N N 0.0061 0.0033 'International Tables Vol C Tables 4.2.6.8 and 6.1.1.4'
O O 0.0106 0.0060 'International Tables Vol C Tables 4.2.6.8 and 6.1.1.4'
Zr Zr -2.9673 0.5597 'International Tables Vol C Tables 4.2.6.8 and 6.1.1.4'

loop_
_geom_angle_atom_site_label_1
_geom_angle_atom_site_label_2
_geom_angle_atom_site_label_3
_geom_angle
_geom_angle_site_symmetry_1
_geom_angle_site_symmetry_3
_geom_angle_publ_flag
O1A Zr1 O1A 89.5(16) 3_565 . ?
O1A Zr1 O2B 60.0(6) 3_565 3_565 ?
O1A Zr1 O2B 61.9(6) . 3_565 ?
O1A Zr1 O1W 146.4(8) 3_565 3_565 ?
O1A Zr1 O1W 98.1(8) . 3_565 ?
O1A Zr1 O1W 98.1(8) 3_565 . ?
O1A Zr1 O1W 146.4(8) . . ?
O2B Zr1 O1W 95.0(8) . . ?
O2B Zr1 O1W 148.2(8) 3_565 . ?
O1W Zr1 O1W 93.4(4) 3_565 . ?
O1A Zr1 O2A 70.2(12) 3_565 . ?
O1A Zr1 O2A 72.3(11) . . ?
O1W Zr1 O2A 143.2(8) 3_565 . ?
O1W Zr1 O2A 79.7(7) . . ?
O1A Zr1 O2A 72.3(11) 3_565 3_565 ?
O1A Zr1 O2A 70.2(12) . 3_565 ?
O1W Zr1 O2A 79.7(7) 3_565 3_565 ?
O1W Zr1 O2A 143.2(8) . 3_565 ?
O2A Zr1 O2A 126.1(13) . 3_565 ?
O2B Zr1 O1B 73.0(11) . . ?
O2B Zr1 O1B 69.8(12) 3_565 . ?
O1W Zr1 O1B 81.6(7) 3_565 . ?
O1W Zr1 O1B 141.9(8) . . ?
O1A Zr1 O1B 17.7(10) 3_565 3_565 ?
O1A Zr1 O1B 106.8(11) . 3_565 ?
O1W Zr1 O1B 141.9(8) 3_565 3_565 ?
O1W Zr1 O1B 81.6(7) . 3_565 ?
O2A Zr1 O1B 73.3(6) . 3_565 ?
O2A Zr1 O1B 82.2(5) 3_565 3_565 ?
O1A Zr1 O18 139.2(8) 3_565 3_565 ?
O1A Zr1 O18 81.8(8) . 3_565 ?
O1W Zr1 O18 74.3(5) 3_565 3_565 ?
O1W Zr1 O18 71.1(5) . 3_565 ?
O2A Zr1 O18 69.2(7) . 3_565 ?
O2A Zr1 O18 138.4(8) 3_565 3_565 ?
O1A Zr1 O18 81.8(8) 3_565 . ?
O1A Zr1 O18 139.2(8) . . ?
O2B Zr1 O18 140.6(9) . . ?
O2B Zr1 O18 79.6(9) 3_565 . ?
O1W Zr1 O18 71.1(5) 3_565 . ?
O1W Zr1 O18 74.3(5) . . ?
O2A Zr1 O18 138.4(8) . . ?
O2A Zr1 O18 69.2(7) 3_565 . ?
O1B Zr1 O18 136.6(8) . . ?
O1B Zr1 O18 71.2(7) 3_565 . ?
O18 Zr1 O18 128.7(4) 3_565 . ?
O2B Zr2 O2B 93.9(17) 2_565 . ?
O1A Zr2 O1A 89.2(16) 4 3_565 ?
O2B Zr2 O2W 95.7(8) 2_565 . ?
O2B Zr2 O2W 146.4(8) . . ?
O1A Zr2 O2W 97.0(8) 4 . ?
O1A Zr2 O2W 148.3(8) 3_565 . ?
O1A Zr2 O2W 148.3(8) 4 2_565 ?
O1A Zr2 O2W 97.0(8) 3_565 2_565 ?
O2W Zr2 O2W 93.8(4) . 2_565 ?
O2B Zr2 O29 138.7(8) 2_565 . ?
O2B Zr2 O29 80.9(9) . . ?
O1A Zr2 O29 80.9(8) 4 . ?
O1A Zr2 O29 140.9(8) 3_565 . ?
O2W Zr2 O29 70.7(5) . . ?
O2W Zr2 O29 74.7(5) 2_565 . ?
O1A Zr2 O29 140.9(8) 4 2_565 ?
O1A Zr2 O29 80.9(8) 3_565 2_565 ?
O2W Zr2 O29 74.7(5) . 2_565 ?
O2W Zr2 O29 70.7(5) 2_565 2_565 ?
O29 Zr2 O29 128.5(4) . 2_565 ?
O1A Zr2 O1B 17.6(10) 4 4 ?
O1A Zr2 O1B 106.4(11) 3_565 4 ?
O2W Zr2 O1B 80.5(7) . 4 ?
O2W Zr2 O1B 143.9(8) 2_565 4 ?
O29 Zr2 O1B 69.7(7) . 4 ?
O29 Zr2 O1B 139.1(7) 2_565 4 ?
O1A Zr2 O1B 106.4(11) 4 3_565 ?
O1A Zr2 O1B 17.6(10) 3_565 3_565 ?
O2W Zr2 O1B 143.9(8) . 3_565 ?
O2W Zr2 O1B 80.5(7) 2_565 3_565 ?
O29 Zr2 O1B 139.1(7) . 3_565 ?
O29 Zr2 O1B 69.7(7) 2_565 3_565 ?
O1A Zr2 O2A 72.7(11) 4 . ?
O1A Zr2 O2A 69.4(12) 3_565 . ?
O2W Zr2 O2A 142.0(8) . . ?
O2W Zr2 O2A 80.5(7) 2_565 . ?
O29 Zr2 O2A 71.5(7) . . ?
O29 Zr2 O2A 135.5(8) 2_565 . ?
O1A Zr2 O2A 69.4(12) 4 2_565 ?
O1A Zr2 O2A 72.7(11) 3_565 2_565 ?
O2W Zr2 O2A 80.5(7) . 2_565 ?
O2W Zr2 O2A 142.0(8) 2_565 2_565 ?
O29 Zr2 O2A 135.5(8) . 2_565 ?
O29 Zr2 O2A 71.5(7) 2_565 2_565 ?
O2A Zr2 O2A 125.7(13) . 2_565 ?
O1A Zr3 O1A 90.7(16) 4 . ?
O1A Zr3 O2B 61.5(6) 4 4 ?
O1A Zr3 O2B 61.9(6) . 4 ?
O2B Zr3 O2B 95.1(17) 4 . ?
O1A Zr3 O19 144.2(8) 4 3_565 ?
O1A Zr3 O19 85.0(9) . 3_565 ?
O1A Zr3 O19 85.0(9) 4 2_565 ?
O1A Zr3 O19 144.2(8) . 2_565 ?
O19 Zr3 O19 118.0(4) 3_565 2_565 ?
O1A Zr3 O28 140.8(8) 4 4 ?
O1A Zr3 O28 87.1(8) . 4 ?
O19 Zr3 O28 74.5(6) 3_565 4 ?
O19 Zr3 O28 74.6(6) 2_565 4 ?
O1A Zr3 O28 87.1(8) 4 . ?
O1A Zr3 O28 140.8(8) . . ?
O2B Zr3 O28 144.2(8) 4 . ?
O2B Zr3 O28 83.4(9) . . ?
O19 Zr3 O28 74.6(6) 3_565 . ?
O19 Zr3 O28 74.5(6) 2_565 . ?
O28 Zr3 O28 117.9(4) 4 . ?
O2B Zr3 O1B 70.7(11) 4 . ?
O2B Zr3 O1B 70.7(11) . . ?
O19 Zr3 O1B 72.8(7) 3_565 . ?
O19 Zr3 O1B 143.1(7) 2_565 . ?
O28 Zr3 O1B 75.1(7) 4 . ?
O28 Zr3 O1B 139.6(7) . . ?
O1A Zr3 O1B 15.3(11) 4 4 ?
O1A Zr3 O1B 106.0(10) . 4 ?
O19 Zr3 O1B 143.1(7) 3_565 4 ?
O19 Zr3 O1B 72.8(7) 2_565 4 ?
O28 Zr3 O1B 139.6(7) 4 4 ?
O28 Zr3 O1B 75.1(7) . 4 ?
O1A Zr3 O2A 69.8(11) 4 4 ?
O1A Zr3 O2A 71.0(11) . 4 ?
O19 Zr3 O2A 139.9(7) 3_565 4 ?
O19 Zr3 O2A 74.2(7) 2_565 4 ?
O28 Zr3 O2A 72.6(7) 4 4 ?
O28 Zr3 O2A 142.4(7) . 4 ?
O1A Zr3 O2A 71.0(11) 4 . ?
O1A Zr3 O2A 69.8(11) . . ?
O19 Zr3 O2A 74.2(7) 3_565 . ?
O19 Zr3 O2A 139.9(7) 2_565 . ?
O28 Zr3 O2A 142.4(7) 4 . ?
O28 Zr3 O2A 72.6(7) . . ?
O2A Zr3 O2A 122.9(13) 4 . ?
Zr1 O1W H1WA 117.3 . . ?
Zr1 O1W H1WB 126.0 . . ?
H1WA O1W H1WB 103.6 . . ?
Zr2 O2W H2WA 120.2 . . ?
Zr2 O2W H2WB 101.8 . . ?
H2WA O2W H2WB 104.8 . . ?
C11 O18 Zr1 135.8(8) . . ?
C11 O19 Zr3 131.6(8) . 2_565 ?
O19 C11 O18 125.7(12) . . ?
O19 C11 C12 115.8(11) . . ?
O18 C11 C12 118.3(11) . . ?
N13 C12 C14A 110(3) . . ?
N13 C12 C14B 109(4) . . ?
N13 C12 C11 109.4(11) . . ?
C14A C12 C11 105(3) . . ?
C14B C12 C11 109(4) . . ?
N13 C12 H12 110.8 . . ?
C14A C12 H12 110.8 . . ?
C11 C12 H12 110.8 . . ?
N13 C12 H12A 109.7 . . ?
C14B C12 H12A 109.7 . . ?
C11 C12 H12A 109.7 . . ?
C12 N13 H13A 109.5 . . ?
C12 N13 H13B 109.5 . . ?
H13A N13 H13B 109.5 . . ?
C12 N13 H13C 109.5 . . ?
H13A N13 H13C 109.5 . . ?
H13B N13 H13C 109.5 . . ?
C12 C14A C15A 123(4) . . ?
C12 C14A H14A 106.7 . . ?
C15A C14A H14A 106.7 . . ?
C12 C14A H14B 106.7 . . ?
C15A C14A H14B 106.7 . . ?
H14A C14A H14B 106.6 . . ?
C20A C15A C16A 123(3) . . ?
C20A C15A C14A 122(3) . . ?
C16A C15A C14A 114(3) . . ?
C17A C16A C15A 116(4) . . ?
C17A C16A H16A 122.0 . . ?
C15A C16A H16A 122.0 . . ?
C18A C17A C16A 121(5) . . ?
C18A C17A H17A 119.7 . . ?
C16A C17A H17A 119.7 . . ?
C19A C18A C17A 125(4) . . ?
C19A C18A H18A 117.6 . . ?
C17A C18A H18A 117.6 . . ?
C18A C19A C20A 116(3) . . ?
C18A C19A H19A 122.2 . . ?
C20A C19A H19A 122.2 . . ?
C15A C20A C19A 120(3) . . ?
C15A C20A H20A 120.2 . . ?
C19A C20A H20A 120.2 . . ?
C12 C14B C15B 108(6) . . ?
C12 C14B H14C 110.1 . . ?
C15B C14B H14C 110.1 . . ?
C12 C14B H14D 110.1 . . ?
C15B C14B H14D 110.1 . . ?
H14C C14B H14D 108.4 . . ?
C20B C15B C16B 125(3) . . ?
C20B C15B C14B 108(5) . . ?
C16B C15B C14B 126(5) . . ?
C17B C16B C15B 120(4) . . ?
C17B C16B H16B 120.2 . . ?
C15B C16B H16B 120.2 . . ?
C18B C17B C16B 114(4) . . ?
C18B C17B H17B 122.9 . . ?
C16B C17B H17B 122.9 . . ?
C19B C18B C17B 131(4) . . ?
C19B C18B H18B 114.7 . . ?
C17B C18B H18B 114.7 . . ?
C18B C19B C20B 116(4) . . ?
C18B C19B H19B 122.0 . . ?
C20B C19B H19B 122.0 . . ?
C15B C20B C19B 114(3) . . ?
C15B C20B H20B 123.0 . . ?
C19B C20B H20B 123.0 . . ?
C21 O28 Zr3 130.9(8) . . ?
C21 O29 Zr2 136.6(8) . . ?
O29 C21 O28 125.3(12) . . ?
O29 C21 C22 119.2(11) . . ?
O28 C21 C22 115.4(11) . . ?
N23 C22 C21 109.2(11) . . ?
N23 C22 C24A 110(2) . . ?
C21 C22 C24A 108(2) . . ?
N23 C22 C24B 115(2) . . ?
C21 C22 C24B 111(2) . . ?
N23 C22 H22 110.1 . . ?
C21 C22 H22 110.1 . . ?
C24A C22 H22 110.1 . . ?
N23 C22 H22A 107.1 . . ?
C21 C22 H22A 107.1 . . ?
C24B C22 H22A 107.1 . . ?
C22 N23 H23A 109.5 . . ?
C22 N23 H23B 109.5 . . ?
H23A N23 H23B 109.5 . . ?
C22 N23 H23C 109.5 . . ?
H23A N23 H23C 109.5 . . ?
H23B N23 H23C 109.5 . . ?
C22 C24A C25A 119(4) . . ?
C22 C24A H24A 107.5 . . ?
C25A C24A H24A 107.5 . . ?
C22 C24A H24B 107.5 . . ?
C25A C24A H24B 107.5 . . ?
H24A C24A H24B 107.0 . . ?
C30A C25A C26A 121(3) . . ?
C30A C25A C24A 119(3) . . ?
C26A C25A C24A 120(3) . . ?
C27A C26A C25A 121(4) . . ?
C27A C26A H26A 119.4 . . ?
C25A C26A H26A 119.4 . . ?
C28A C27A C26A 114(4) . . ?
C28A C27A H27A 122.8 . . ?
C26A C27A H27A 122.8 . . ?
C27A C28A C29A 128(4) . . ?
C27A C28A H28A 116.0 . . ?
C29A C28A H28A 116.0 . . ?
C28A C29A C30A 114(3) . . ?
C28A C29A H29A 122.8 . . ?
C30A C29A H29A 122.8 . . ?
C25A C30A C29A 121(3) . . ?
C25A C30A H30A 119.5 . . ?
C29A C30A H30A 119.5 . . ?
C22 C24B C25B 115(3) . . ?
C22 C24B H24C 108.5 . . ?
C25B C24B H24C 108.5 . . ?
C22 C24B H24D 108.5 . . ?
C25B C24B H24D 108.5 . . ?
H24C C24B H24D 107.5 . . ?
C30B C25B C26B 123(3) . . ?
C30B C25B C24B 118(3) . . ?
C26B C25B C24B 119(3) . . ?
C27B C26B C25B 122(4) . . ?
C27B C26B H26B 118.8 . . ?
C25B C26B H26B 118.8 . . ?
C26B C27B C28B 110(4) . . ?
C26B C27B H27B 125.0 . . ?
C28B C27B H27B 125.0 . . ?
C29B C28B C27B 135(4) . . ?
C29B C28B H28B 112.4 . . ?
C27B C28B H28B 112.4 . . ?
C28B C29B C30B 112(4) . . ?
C28B C29B H29B 124.1 . . ?
C30B C29B H29B 124.1 . . ?
C25B C30B C29B 117(4) . . ?
C25B C30B H30B 121.6 . . ?
C29B C30B H30B 121.6 . . ?
H3WA O3W H3WB 104.9 . . ?
Zr3 O1A Zr1 118.5(12) . . ?
Zr3 O1A Zr2 117.2(13) . 3_565 ?
Zr1 O1A Zr2 116.1(13) . 3_565 ?
Zr1 O2A Zr2 104.3(11) . . ?
Zr1 O2A Zr3 99.2(10) . . ?
Zr2 O2A Zr3 98.8(10) . . ?
Zr1 O2A H2A 107.0 . . ?
Zr2 O2A H2A 109.1 . . ?
Zr3 O2A H2A 135.0 . . ?
Zr1 O1B Zr2 105.2(11) . 3_565 ?
Zr1 O1B Zr3 100.4(10) . . ?
Zr2 O1B Zr3 99.9(10) 3_565 . ?
Zr1 O1B H1B 118.3 . . ?
Zr2 O1B H1B 119.0 3_565 . ?
Zr3 O1B H1B 111.0 . . ?
Zr3 O2B Zr2 116.5(13) . . ?
Zr3 O2B Zr1 115.8(13) . . ?
Zr2 O2B Zr1 115.3(13) . . ?

loop_
_geom_bond_atom_site_label_1
_geom_bond_atom_site_label_2
_geom_bond_distance
_geom_bond_site_symmetry_2
_geom_bond_publ_flag
Zr1 O1A 2.07(3) 3_565 ?
Zr1 O1A 2.07(3) . ?
Zr1 O2B 2.10(3) . ?
Zr1 O2B 2.10(3) 3_565 ?
Zr1 O1W 2.174(7) 3_565 ?
Zr1 O1W 2.174(7) . ?
Zr1 O2A 2.23(3) . ?
Zr1 O2A 2.23(3) 3_565 ?
Zr1 O1B 2.21(3) . ?
Zr1 O1B 2.21(3) 3_565 ?
Zr1 O18 2.241(7) 3_565 ?
Zr1 O18 2.241(7) . ?
Zr2 O2B 2.08(3) 2_565 ?
Zr2 O2B 2.08(3) . ?
Zr2 O1A 2.10(3) 4 ?
Zr2 O1A 2.10(3) 3_565 ?
Zr2 O2W 2.191(8) . ?
Zr2 O2W 2.191(8) 2_565 ?
Zr2 O29 2.233(8) . ?
Zr2 O29 2.233(8) 2_565 ?
Zr2 O1B 2.23(3) 4 ?
Zr2 O1B 2.23(3) 3_565 ?
Zr2 O2A 2.25(3) . ?
Zr2 O2A 2.25(3) 2_565 ?
Zr3 O1A 2.02(3) 4 ?
Zr3 O1A 2.02(3) . ?
Zr3 O2B 2.05(3) 4 ?
Zr3 O2B 2.05(3) . ?
Zr3 O19 2.182(7) 3_565 ?
Zr3 O19 2.182(7) 2_565 ?
Zr3 O28 2.187(7) 4 ?
Zr3 O28 2.187(7) . ?
Zr3 O1B 2.36(3) . ?
Zr3 O1B 2.36(3) 4 ?
Zr3 O2A 2.38(3) 4 ?
Zr3 O2A 2.38(3) . ?
O1W H1WA 0.8805 . ?
O1W H1WB 0.8294 . ?
O2W H2WA 0.8542 . ?
O2W H2WB 0.8424 . ?
O18 C11 1.275(13) . ?
O19 C11 1.253(13) . ?
C11 C12 1.529(16) . ?
C12 N13 1.478(15) . ?
C12 C14A 1.51(6) . ?
C12 C14B 1.57(10) . ?
C12 H12 1.0000 . ?
C12 H12A 1.0000 . ?
N13 H13A 0.9100 . ?
N13 H13B 0.9100 . ?
N13 H13C 0.9100 . ?
C14A C15A 1.58(7) . ?
C14A H14A 0.9900 . ?
C14A H14B 0.9900 . ?
C15A C20A 1.37(3) . ?
C15A C16A 1.43(3) . ?
C16A C17A 1.37(3) . ?
C16A H16A 0.9500 . ?
C17A C18A 1.37(3) . ?
C17A H17A 0.9500 . ?
C18A C19A 1.37(3) . ?
C18A H18A 0.9500 . ?
C19A C20A 1.43(3) . ?
C19A H19A 0.9500 . ?
C20A H20A 0.9500 . ?
C14B C15B 1.55(9) . ?
C14B H14C 0.9900 . ?
C14B H14D 0.9900 . ?
C15B C20B 1.40(3) . ?
C15B C16B 1.40(3) . ?
C16B C17B 1.36(3) . ?
C16B H16B 0.9500 . ?
C17B C18B 1.35(3) . ?
C17B H17B 0.9500 . ?
C18B C19B 1.34(3) . ?
C18B H18B 0.9500 . ?
C19B C20B 1.44(3) . ?
C19B H19B 0.9500 . ?
C20B H20B 0.9500 . ?
O28 C21 1.277(13) . ?
O29 C21 1.265(13) . ?
C21 C22 1.508(16) . ?
C22 N23 1.495(14) . ?
C22 C24A 1.66(5) . ?
C22 C24B 1.35(4) . ?
C22 H22 1.0000 . ?
C22 H22A 1.0000 . ?
N23 H23A 0.9100 . ?
N23 H23B 0.9100 . ?
N23 H23C 0.9100 . ?
C24A C25A 1.44(6) . ?
C24A H24A 0.9900 . ?
C24A H24B 0.9900 . ?
C25A C30A 1.35(3) . ?
C25A C26A 1.43(3) . ?
C26A C27A 1.39(3) . ?
C26A H26A 0.9500 . ?
C27A C28A 1.38(3) . ?
C27A H27A 0.9500 . ?
C28A C29A 1.38(3) . ?
C28A H28A 0.9500 . ?
C29A C30A 1.43(3) . ?
C29A H29A 0.9500 . ?
C30A H30A 0.9500 . ?
C24B C25B 1.61(5) . ?
C24B H24C 0.9900 . ?
C24B H24D 0.9900 . ?
C25B C30B 1.39(3) . ?
C25B C26B 1.39(3) . ?
C26B C27B 1.37(3) . ?
C26B H26B 0.9500 . ?
C27B C28B 1.35(3) . ?
C27B H27B 0.9500 . ?
C28B C29B 1.35(3) . ?
C28B H28B 0.9500 . ?
C29B C30B 1.45(3) . ?
C29B H29B 0.9500 . ?
C30B H30B 0.9500 . ?
O3W H3WA 0.8441 . ?
O3W H3WB 0.8514 . ?
O2A H2A 0.9535 . ?
O1B H1B 0.9150 . ?

loop_
_geom_hbond_atom_site_label_D
_geom_hbond_atom_site_label_H
_geom_hbond_atom_site_label_A
_geom_hbond_distance_DH
_geom_hbond_distance_HA
_geom_hbond_distance_DA
_geom_hbond_angle_DHA
_geom_hbond_site_symmetry_A
_geom_hbond_publ_flag
O1W H1WB Cl3 0.83 2.25 3.059(11) 166.5 17_454 yes
N13 H13A Cl1A^a 0.91 2.46 3.358(19) 171.2 1_554 yes
N13 H13A Cl1B^b 0.91 2.39 3.214(19) 151.0 1_554 yes
N13 H13B O3W 0.91 2.09 2.856(11) 140.7 21_455 yes
N13 H13C Cl3 0.91 2.18 3.088(14) 177.3 21_455 yes
C14B^b H14D^b Cl2B^b 0.99 2.87 3.41(9) 115.0 3_566 yes
N23 H23A O3W 0.91 2.10 2.854(11) 139.5 22_564 yes
N23 H23B Cl3 0.91 2.18 3.086(13) 178.6 2_564 yes
N23 H23C Cl2A^a 0.91 2.45 3.350(19) 172.2 1_554 yes
N23 H23C Cl2B^b 0.91 2.40 3.231(18) 152.4 1_554 yes
C24B^b H24D^b Cl1B^b 0.99 2.81 3.52(5) 129.5 2_564 yes

loop_
_geom_torsion_atom_site_label_1
_geom_torsion_atom_site_label_2
_geom_torsion_atom_site_label_3
_geom_torsion_atom_site_label_4
_geom_torsion
_geom_torsion_site_symmetry_1
_geom_torsion_site_symmetry_2
_geom_torsion_site_symmetry_3
_geom_torsion_site_symmetry_4
_geom_torsion_publ_flag
Zr3 O19 C11 O18 -4(5) 2_565 . . . ?
Zr3 O19 C11 C12 171.2(13) 2_565 . . . ?
Zr1 O18 C11 O19 -1(5) . . . . ?
Zr1 O18 C11 C12 -176.5(14) . . . . ?
O19 C11 C12 N13 161(2) . . . . ?
O18 C11 C12 N13 -24(3) . . . . ?
O19 C11 C12 C14A -82(3) . . . . ?
O18 C11 C12 C14A 94(3) . . . . ?
O19 C11 C12 C14B -80(5) . . . . ?
O18 C11 C12 C14B 96(5) . . . . ?
N13 C12 C14A C15A -61(5) . . . . ?
C11 C12 C14A C15A -178(4) . . . . ?
C12 C14A C15A C20A 102(5) . . . . ?
C12 C14A C15A C16A -67(5) . . . . ?
C20A C15A C16A C17A 10(6) . . . . ?
C14A C15A C16A C17A 179(4) . . . . ?
C15A C16A C17A C18A -7(7) . . . . ?
C16A C17A C18A C19A 5(7) . . . . ?
C17A C18A C19A C20A -4(6) . . . . ?
C16A C15A C20A C19A -9(6) . . . . ?
C14A C15A C20A C19A -177(4) . . . . ?
C18A C19A C20A C15A 6(6) . . . . ?
N13 C12 C14B C15B -75(6) . . . . ?
C11 C12 C14B C15B 166(4) . . . . ?
C12 C14B C15B C20B 111(5) . . . . ?
C12 C14B C15B C16B -83(7) . . . . ?
C20B C15B C16B C17B 1(6) . . . . ?
C14B C15B C16B C17B -163(6) . . . . ?
C15B C16B C17B C18B -4(6) . . . . ?
C16B C17B C18B C19B -2(7) . . . . ?
C17B C18B C19B C20B 9(7) . . . . ?
C16B C15B C20B C19B 6(5) . . . . ?
C14B C15B C20B C19B 173(5) . . . . ?
C18B C19B C20B C15B -11(5) . . . . ?
Zr2 O29 C21 O28 1(5) . . . . ?
Zr2 O29 C21 C22 -175.7(13) . . . . ?
Zr3 O28 C21 O29 -7(5) . . . . ?
Zr3 O28 C21 C22 169.1(12) . . . . ?
O29 C21 C22 N23 -27(3) . . . . ?
O28 C21 C22 N23 156(2) . . . . ?
O29 C21 C22 C24A 92(3) . . . . ?
O28 C21 C22 C24A -85(3) . . . . ?
O29 C21 C22 C24B 101(3) . . . . ?
O28 C21 C22 C24B -76(3) . . . . ?
N23 C22 C24A C25A -63(4) . . . . ?
C21 C22 C24A C25A 178(4) . . . . ?
C22 C24A C25A C30A 108(4) . . . . ?
C22 C24A C25A C26A -63(6) . . . . ?
C30A C25A C26A C27A 7(6) . . . . ?
C24A C25A C26A C27A 179(5) . . . . ?
C25A C26A C27A C28A -4(7) . . . . ?
C26A C27A C28A C29A 0(7) . . . . ?
C27A C28A C29A C30A 1(6) . . . . ?
C26A C25A C30A C29A -7(6) . . . . ?
C24A C25A C30A C29A -179(4) . . . . ?
C28A C29A C30A C25A 3(5) . . . . ?
N23 C22 C24B C25B -63(4) . . . . ?
C21 C22 C24B C25B 172(3) . . . . ?
C22 C24B C25B C30B 100(4) . . . . ?
C22 C24B C25B C26B -86(5) . . . . ?
C30B C25B C26B C27B 7(7) . . . . ?
C24B C25B C26B C27B -166(5) . . . . ?
C25B C26B C27B C28B -8(7) . . . . ?
C26B C27B C28B C29B 10(9) . . . . ?
C27B C28B C29B C30B -9(9) . . . . ?
C26B C25B C30B C29B -6(6) . . . . ?
C24B C25B C30B C29B 168(4) . . . . ?
C28B C29B C30B C25B 5(7) . . . . ?

loop_
_platon_squeeze_void_nr
_platon_squeeze_void_average_x
_platon_squeeze_void_average_y
_platon_squeeze_void_average_z
_platon_squeeze_void_volume
_platon_squeeze_void_count_electrons
_platon_squeeze_void_content
1 0.000 0.000 0.000 1244 376 ' '
2 0.500 0.500 0.500 1244 376 ' '
3 0.250 0.250 0.250 14 0 ' '
4 0.250 0.250 0.750 14 0 ' '
5 0.250 0.750 0.250 14 0 ' '
6 0.250 0.750 0.750 14 0 ' '
7 0.750 0.250 0.750 14 0 ' '
8 0.750 0.250 0.250 14 0 ' '
9 0.750 0.750 0.250 14 0 ' '
10 0.750 0.750 0.750 14 0 ' '
